data_4104106
loop_
_publ_author_name
'Jenni Goodman'
'Vladimir V. Grushin'
'Roman B. Larichev'
'Stuart A. Macgregor'
'William J. Marshall'
'D. Christopher Roe'

_publ_section_title
;
 Fluxionality of [(Ph3P)3Rh(X)]: The Extreme Case of X = CF3
;
_journal_name_full 'Journal of the American Chemical Society'
_journal_page_first 4236
_journal_page_last 4238
_journal_paper_doi 10.1021/ja9005699
_journal_volume 131
_journal_year 2009
_chemical_formula_sum 'C37 H30 F3 P2 Rh'
_chemical_formula_weight 696.46
_chemical_name_systematic
;
 ?
;
_space_group_IT_number 14
_symmetry_cell_setting monoclinic
_symmetry_space_group_name_Hall '-P 2yn'
_symmetry_space_group_name_H-M 'P 1 21/n 1'
_atom_sites_solution_hydrogens geom
_atom_sites_solution_primary direct
_atom_sites_solution_secondary difmap
_audit_creation_method SHELXL-97
_cell_angle_alpha 90.00
_cell_angle_beta 110.1060(10)
_cell_angle_gamma 90.00
_cell_formula_units_Z 4
_cell_length_a 9.1363(5)
_cell_length_b 37.720(2)
_cell_length_c 9.7614(6)
_cell_measurement_temperature 293(2)
_cell_volume 3159.0(3)
_computing_cell_refinement 'Bruker XSCANS'
_computing_data_collection 'Bruker XSCANS'
_computing_data_reduction 'Bruker SHELXTL'
_computing_molecular_graphics 'Bruker SHELXTL'
_computing_publication_material 'Bruker SHELXTL'
_computing_structure_refinement 'SHELXL-97 (Sheldrick, 1997)'
_computing_structure_solution 'SHELXS-97 (Sheldrick, 1990)'
_diffrn_ambient_temperature 293(2)
_diffrn_measured_fraction_theta_full 0.997
_diffrn_measured_fraction_theta_max 0.997
_diffrn_measurement_device_type 'Bruker P4'
_diffrn_measurement_method '\w scans'
_diffrn_radiation_monochromator graphite
_diffrn_radiation_source 'fine-focus sealed tube'
_diffrn_radiation_type MoK\a
_diffrn_radiation_wavelength 0.71073
_diffrn_reflns_av_R_equivalents 0.1009
_diffrn_reflns_av_sigmaI/netI 0.0741
_diffrn_reflns_limit_h_max 10
_diffrn_reflns_limit_h_min -11
_diffrn_reflns_limit_k_max 49
_diffrn_reflns_limit_k_min -49
_diffrn_reflns_limit_l_max 12
_diffrn_reflns_limit_l_min -12
_diffrn_reflns_number 49312
_diffrn_reflns_theta_full 27.56
_diffrn_reflns_theta_max 27.56
_diffrn_reflns_theta_min 2.16
_exptl_absorpt_coefficient_mu 0.685
_exptl_absorpt_correction_type none
_exptl_crystal_colour orange
_exptl_crystal_density_diffrn 1.464
_exptl_crystal_density_method 'not measured'
_exptl_crystal_description ireg.plate
_exptl_crystal_F_000 1416
_exptl_crystal_size_max 0.190
_exptl_crystal_size_mid 0.080
_exptl_crystal_size_min 0.020
_refine_diff_density_max 0.657
_refine_diff_density_min -0.952
_refine_diff_density_rms 0.093
_refine_ls_extinction_method none
_refine_ls_goodness_of_fit_ref 1.040
_refine_ls_hydrogen_treatment riding
_refine_ls_matrix_type full
_refine_ls_number_parameters 398
_refine_ls_number_reflns 7275
_refine_ls_number_restraints 0
_refine_ls_restrained_S_all 1.040
_refine_ls_R_factor_all 0.0996
_refine_ls_R_factor_gt 0.0505
_refine_ls_shift/su_max 0.000
_refine_ls_shift/su_mean 0.000
_refine_ls_structure_factor_coef Fsqd
_refine_ls_weighting_details 'calc w=1/[\s^2^(Fo^2^)+(0.0401P)^2^+2.5742P] where P=(Fo^2^+2Fc^2^)/3'
_refine_ls_weighting_scheme calc
_refine_ls_wR_factor_gt 0.0992
_refine_ls_wR_factor_ref 0.1189
_reflns_number_gt 4490
_reflns_number_total 7275
_reflns_threshold_expression >2sigma(I)
_cod_data_source_file ja9005699_si_001_2.cif
_cod_data_source_block 06102
_cod_database_code 4104106

loop_
_symmetry_equiv_pos_as_xyz
'x, y, z'
'-x+1/2, y+1/2, -z+1/2'
'-x, -y, -z'
'x-1/2, -y-1/2, z-1/2'

loop_
_atom_site_label
_atom_site_type_symbol
_atom_site_fract_x
_atom_site_fract_y
_atom_site_fract_z
_atom_site_U_iso_or_equiv
_atom_site_adp_type
_atom_site_occupancy
_atom_site_symmetry_multiplicity
_atom_site_calc_flag
_atom_site_refinement_flags
Rh1 Rh 0.94677(4) 0.129762(9) 0.32063(3) 0.03851(12) Uani 1 1 d .
P1 P 0.91075(12) 0.17814(3) 0.45555(10) 0.0312(2) Uani 1 1 d .
P2 P 0.94630(12) 0.08045(3) 0.17411(11) 0.0337(3) Uani 1 1 d .
F1 F 0.7823(3) 0.15294(7) 0.1543(2) 0.0664(9) Uani 1 1 d .
F2 F 1.2000(4) 0.08542(9) 0.4788(3) 0.0881(10) Uani 1 1 d .
F3 F 1.1065(15) 0.1081(2) 0.6194(6) 0.104(5) Uani 0.516(14) 1 d P
F3' F 1.2150(9) 0.1298(3) 0.5728(10) 0.093(5) Uani 0.484(14) 1 d P
C C 1.1056(6) 0.11115(13) 0.4698(5) 0.0600(14) Uani 1 1 d .
C1 C 0.7007(4) 0.18493(10) 0.4094(4) 0.0299(9) Uani 1 1 d .
C2 C 0.6070(5) 0.15588(12) 0.4036(5) 0.0559(13) Uani 1 1 d .
H2A H 0.6501 0.1333 0.4174 0.067 Uiso 1 1 calc R
C3 C 0.4502(6) 0.16011(16) 0.3776(6) 0.0682(15) Uani 1 1 d .
H3A H 0.3890 0.1404 0.3777 0.082 Uiso 1 1 calc R
C4 C 0.3833(5) 0.19308(15) 0.3515(5) 0.0544(13) Uani 1 1 d .
H4A H 0.2771 0.1958 0.3333 0.065 Uiso 1 1 calc R
C5 C 0.4741(5) 0.22194(13) 0.3525(4) 0.0439(11) Uani 1 1 d .
H5A H 0.4288 0.2443 0.3328 0.053 Uiso 1 1 calc R
C6 C 0.6323(4) 0.21818(11) 0.3826(4) 0.0355(9) Uani 1 1 d .
H6A H 0.6933 0.2381 0.3849 0.043 Uiso 1 1 calc R
C7 C 0.9792(4) 0.22018(11) 0.4082(4) 0.0338(9) Uani 1 1 d .
C8 C 0.9657(5) 0.22582(14) 0.2628(5) 0.0519(12) Uani 1 1 d .
H8A H 0.9292 0.2078 0.1944 0.062 Uiso 1 1 calc R
C9 C 1.0070(6) 0.25840(17) 0.2210(6) 0.0667(16) Uani 1 1 d .
H9A H 0.9949 0.2623 0.1237 0.080 Uiso 1 1 calc R
C10 C 1.0652(6) 0.28478(17) 0.3206(7) 0.0680(16) Uani 1 1 d .
H10A H 1.0936 0.3064 0.2910 0.082 Uiso 1 1 calc R
C11 C 1.0817(5) 0.27962(13) 0.4629(5) 0.0563(13) Uani 1 1 d .
H11A H 1.1228 0.2975 0.5310 0.068 Uiso 1 1 calc R
C12 C 1.0373(5) 0.24772(12) 0.5062(5) 0.0422(10) Uani 1 1 d .
H12A H 1.0466 0.2446 0.6033 0.051 Uiso 1 1 calc R
C13 C 0.9839(4) 0.17786(10) 0.6550(4) 0.0308(9) Uani 1 1 d .
C14 C 0.8851(5) 0.17259(11) 0.7332(4) 0.0377(10) Uani 1 1 d .
H14A H 0.7791 0.1692 0.6841 0.045 Uiso 1 1 calc R
C15 C 0.9432(6) 0.17239(12) 0.8855(4) 0.0476(11) Uani 1 1 d .
H15A H 0.8761 0.1686 0.9372 0.057 Uiso 1 1 calc R
C16 C 1.0984(6) 0.17781(12) 0.9587(5) 0.0505(12) Uani 1 1 d .
H16A H 1.1363 0.1783 1.0601 0.061 Uiso 1 1 calc R
C17 C 1.1978(6) 0.18244(12) 0.8831(5) 0.0516(12) Uani 1 1 d .
H17A H 1.3037 0.1855 0.9333 0.062 Uiso 1 1 calc R
C18 C 1.1419(5) 0.18256(12) 0.7316(4) 0.0436(11) Uani 1 1 d .
H18A H 1.2106 0.1858 0.6811 0.052 Uiso 1 1 calc R
C19 C 0.8295(5) 0.08380(11) -0.0199(4) 0.0396(10) Uani 1 1 d .
C20 C 0.6781(5) 0.09660(13) -0.0577(5) 0.0522(12) Uani 1 1 d .
H20A H 0.6411 0.1046 0.0144 0.063 Uiso 1 1 calc R
C21 C 0.5822(7) 0.09744(15) -0.2026(6) 0.0735(17) Uani 1 1 d .
H21A H 0.4806 0.1057 -0.2273 0.088 Uiso 1 1 calc R
C22 C 0.6358(11) 0.08621(19) -0.3088(6) 0.100(3) Uani 1 1 d .
H22A H 0.5712 0.0872 -0.4059 0.120 Uiso 1 1 calc R
C23 C 0.7841(11) 0.07352(18) -0.2738(6) 0.095(2) Uani 1 1 d .
H23A H 0.8186 0.0654 -0.3473 0.114 Uiso 1 1 calc R
C24 C 0.8855(7) 0.07260(14) -0.1278(5) 0.0650(15) Uani 1 1 d .
H24A H 0.9876 0.0647 -0.1043 0.078 Uiso 1 1 calc R
C25 C 0.8655(5) 0.04083(12) 0.2286(5) 0.0398(10) Uani 1 1 d .
C26 C 0.8107(8) 0.01277(14) 0.1360(7) 0.090(2) Uani 1 1 d .
H26A H 0.8157 0.0136 0.0425 0.108 Uiso 1 1 calc R
C27 C 0.7480(9) -0.01683(16) 0.1795(10) 0.105(3) Uani 1 1 d .
H27A H 0.7126 -0.0357 0.1154 0.126 Uiso 1 1 calc R
C28 C 0.7377(7) -0.01845(18) 0.3130(9) 0.091(2) Uani 1 1 d .
H28A H 0.6944 -0.0381 0.3420 0.109 Uiso 1 1 calc R
C29 C 0.7913(8) 0.0090(3) 0.4038(7) 0.127(4) Uani 1 1 d .
H29A H 0.7857 0.0079 0.4970 0.153 Uiso 1 1 calc R
C30 C 0.8541(6) 0.03860(19) 0.3638(5) 0.086(2) Uani 1 1 d .
H30A H 0.8890 0.0572 0.4293 0.103 Uiso 1 1 calc R
C31 C 1.1375(5) 0.06704(12) 0.1749(5) 0.0468(11) Uani 1 1 d .
C32 C 1.2000(6) 0.03367(14) 0.2185(6) 0.0608(14) Uani 1 1 d .
H32A H 1.1405 0.0166 0.2438 0.073 Uiso 1 1 calc R
C33 C 1.3492(7) 0.02558(16) 0.2247(8) 0.093(2) Uani 1 1 d .
H33A H 1.3899 0.0031 0.2531 0.112 Uiso 1 1 calc R
C34 C 1.4369(7) 0.05089(19) 0.1886(11) 0.126(3) Uani 1 1 d .
H34A H 1.5381 0.0455 0.1942 0.152 Uiso 1 1 calc R
C35 C 1.3772(7) 0.08460(17) 0.1436(10) 0.111(3) Uani 1 1 d .
H35A H 1.4371 0.1017 0.1186 0.133 Uiso 1 1 calc R
C36 C 1.2265(6) 0.09203(14) 0.1371(7) 0.0716(17) Uani 1 1 d .
H36A H 1.1847 0.1143 0.1065 0.086 Uiso 1 1 calc R

loop_
_atom_site_aniso_label
_atom_site_aniso_U_11
_atom_site_aniso_U_22
_atom_site_aniso_U_33
_atom_site_aniso_U_23
_atom_site_aniso_U_13
_atom_site_aniso_U_12
Rh1 0.03945(19) 0.0405(2) 0.03025(17) -0.00531(15) 0.00508(13) 0.01497(16)
P1 0.0331(5) 0.0347(6) 0.0242(5) -0.0022(4) 0.0078(4) 0.0079(5)
P2 0.0356(6) 0.0334(6) 0.0345(6) -0.0049(5) 0.0153(5) 0.0060(5)
F1 0.084(2) 0.0671(19) 0.0331(13) -0.0068(13) 0.0008(13) 0.0412(16)
F2 0.074(2) 0.094(3) 0.081(2) 0.0243(19) 0.0062(17) 0.0423(19)
F3 0.146(11) 0.097(7) 0.045(4) 0.015(4) 0.002(4) 0.061(7)
F3' 0.048(5) 0.116(8) 0.076(6) -0.044(5) -0.028(4) 0.031(5)
C 0.068(3) 0.045(3) 0.051(3) -0.019(2) 0.001(2) 0.022(3)
C1 0.029(2) 0.036(2) 0.0219(18) -0.0038(16) 0.0053(15) 0.0014(17)
C2 0.042(3) 0.035(3) 0.078(3) -0.006(2) 0.004(2) -0.008(2)
C3 0.038(3) 0.068(4) 0.086(4) -0.009(3) 0.005(3) -0.018(3)
C4 0.027(2) 0.090(4) 0.040(3) -0.010(3) 0.0031(19) 0.000(3)
C5 0.039(2) 0.062(3) 0.031(2) 0.002(2) 0.0125(19) 0.017(2)
C6 0.034(2) 0.040(3) 0.033(2) 0.0072(18) 0.0132(17) 0.0090(19)
C7 0.0243(19) 0.049(3) 0.030(2) 0.0026(18) 0.0109(16) 0.0042(18)
C8 0.047(3) 0.078(4) 0.034(2) 0.009(2) 0.018(2) 0.011(3)
C9 0.067(4) 0.094(5) 0.049(3) 0.036(3) 0.033(3) 0.017(3)
C10 0.039(3) 0.084(4) 0.081(4) 0.034(3) 0.020(3) -0.008(3)
C11 0.042(3) 0.052(3) 0.062(3) 0.017(2) 0.002(2) -0.009(2)
C12 0.038(2) 0.047(3) 0.038(2) 0.006(2) 0.0093(19) -0.007(2)
C13 0.033(2) 0.031(2) 0.0252(19) 0.0000(16) 0.0057(16) 0.0026(17)
C14 0.036(2) 0.043(3) 0.033(2) -0.0008(18) 0.0113(18) 0.0023(19)
C15 0.064(3) 0.050(3) 0.029(2) 0.005(2) 0.017(2) 0.007(2)
C16 0.071(3) 0.045(3) 0.028(2) 0.005(2) 0.007(2) -0.001(2)
C17 0.048(3) 0.050(3) 0.041(3) 0.003(2) -0.006(2) -0.009(2)
C18 0.035(2) 0.053(3) 0.040(2) 0.005(2) 0.0079(19) -0.003(2)
C19 0.056(3) 0.034(2) 0.031(2) -0.0033(18) 0.0177(19) -0.010(2)
C20 0.042(3) 0.063(3) 0.045(3) 0.003(2) 0.006(2) -0.005(2)
C21 0.070(4) 0.074(4) 0.053(3) 0.008(3) -0.009(3) -0.018(3)
C22 0.153(7) 0.091(5) 0.034(3) 0.012(3) 0.003(4) -0.020(5)
C23 0.162(8) 0.090(5) 0.044(4) -0.007(3) 0.050(4) -0.015(5)
C24 0.096(4) 0.069(4) 0.042(3) -0.012(2) 0.039(3) -0.005(3)
C25 0.034(2) 0.044(3) 0.046(2) 0.011(2) 0.0198(19) 0.009(2)
C26 0.160(7) 0.041(3) 0.111(5) -0.020(3) 0.099(5) -0.020(4)
C27 0.140(7) 0.042(4) 0.176(8) -0.007(4) 0.111(6) -0.008(4)
C28 0.049(3) 0.085(5) 0.133(6) 0.068(5) 0.025(4) 0.004(3)
C29 0.093(5) 0.211(9) 0.053(4) 0.050(5) -0.006(3) -0.089(6)
C30 0.068(4) 0.141(6) 0.041(3) 0.003(3) 0.009(3) -0.060(4)
C31 0.044(3) 0.037(3) 0.067(3) -0.009(2) 0.028(2) 0.007(2)
C32 0.048(3) 0.055(3) 0.090(4) 0.004(3) 0.037(3) 0.012(3)
C33 0.069(4) 0.056(4) 0.171(7) 0.005(4) 0.063(5) 0.023(3)
C34 0.056(4) 0.070(5) 0.273(11) -0.014(6) 0.082(6) 0.013(4)
C35 0.075(4) 0.062(4) 0.234(9) -0.026(5) 0.101(6) -0.013(4)
C36 0.052(3) 0.043(3) 0.136(5) -0.013(3) 0.053(3) -0.005(3)

loop_
_atom_type_symbol
_atom_type_description
_atom_type_scat_dispersion_real
_atom_type_scat_dispersion_imag
_atom_type_scat_source
C C 0.0033 0.0016 'International Tables Vol C Tables 4.2.6.8 and 6.1.1.4'
H H 0.0000 0.0000 'International Tables Vol C Tables 4.2.6.8 and 6.1.1.4'
F F 0.0171 0.0103 'International Tables Vol C Tables 4.2.6.8 and 6.1.1.4'
P P 0.1023 0.0942 'International Tables Vol C Tables 4.2.6.8 and 6.1.1.4'
Rh Rh -1.1178 0.9187 'International Tables Vol C Tables 4.2.6.8 and 6.1.1.4'

loop_
_geom_angle_atom_site_label_1
_geom_angle_atom_site_label_2
_geom_angle_atom_site_label_3
_geom_angle
C Rh1 F1 175.8(2)
C Rh1 P1 94.53(14)
F1 Rh1 P1 84.49(7)
C Rh1 P2 90.91(14)
F1 Rh1 P2 90.47(8)
P1 Rh1 P2 172.29(4)
C7 P1 C13 104.09(18)
C7 P1 C1 103.78(17)
C13 P1 C1 103.36(17)
C7 P1 Rh1 114.16(13)
C13 P1 Rh1 121.62(13)
C1 P1 Rh1 107.99(12)
C31 P2 C25 104.8(2)
C31 P2 C19 104.0(2)
C25 P2 C19 101.99(19)
C31 P2 Rh1 114.72(15)
C25 P2 Rh1 112.82(14)
C19 P2 Rh1 117.02(14)
C F3 F3' 54.6(5)
C F3' F3 62.2(5)
F2 C F3' 92.0(5)
F2 C F3 95.6(4)
F3' C F3 63.2(5)
F2 C Rh1 133.2(3)
F3' C Rh1 125.6(5)
F3 C Rh1 124.3(5)
C2 C1 C6 118.5(4)
C2 C1 P1 118.8(3)
C6 C1 P1 122.6(3)
C3 C2 C1 120.5(5)
C4 C3 C2 120.6(5)
C5 C4 C3 119.4(4)
C4 C5 C6 120.5(4)
C5 C6 C1 120.3(4)
C12 C7 C8 117.7(4)
C12 C7 P1 124.1(3)
C8 C7 P1 118.1(3)
C9 C8 C7 119.7(5)
C10 C9 C8 121.0(5)
C11 C10 C9 120.2(5)
C10 C11 C12 119.7(5)
C11 C12 C7 121.6(4)
C14 C13 C18 118.4(4)
C14 C13 P1 121.3(3)
C18 C13 P1 120.2(3)
C13 C14 C15 120.5(4)
C16 C15 C14 120.2(4)
C17 C16 C15 120.0(4)
C16 C17 C18 120.5(4)
C17 C18 C13 120.4(4)
C24 C19 C20 119.9(4)
C24 C19 P2 121.9(4)
C20 C19 P2 118.1(3)
C21 C20 C19 120.1(5)
C22 C21 C20 120.3(6)
C21 C22 C23 120.4(6)
C22 C23 C24 120.9(6)
C19 C24 C23 118.4(6)
C30 C25 C26 117.3(5)
C30 C25 P2 120.4(4)
C26 C25 P2 122.2(4)
C25 C26 C27 121.1(6)
C28 C27 C26 120.6(7)
C27 C28 C29 118.4(6)
C28 C29 C30 122.2(6)
C25 C30 C29 120.3(6)
C36 C31 C32 119.0(4)
C36 C31 P2 117.7(4)
C32 C31 P2 123.2(4)
C33 C32 C31 120.7(5)
C34 C33 C32 119.5(6)
C33 C34 C35 121.2(5)
C36 C35 C34 118.3(6)
C31 C36 C35 121.3(5)

loop_
_geom_bond_atom_site_label_1
_geom_bond_atom_site_label_2
_geom_bond_distance
Rh1 C 1.807(5)
Rh1 F1 1.995(2)
Rh1 P1 2.3390(10)
Rh1 P2 2.3455(11)
P1 C7 1.822(4)
P1 C13 1.829(4)
P1 C1 1.832(4)
P2 C31 1.816(4)
P2 C25 1.825(4)
P2 C19 1.831(4)
F2 C 1.281(5)
F3 C 1.463(9)
F3 F3' 1.475(11)
F3' C 1.347(8)
C1 C2 1.380(6)
C1 C6 1.386(5)
C2 C3 1.376(7)
C3 C4 1.370(7)
C4 C5 1.366(7)
C5 C6 1.380(5)
C7 C12 1.388(6)
C7 C8 1.399(5)
C8 C9 1.387(7)
C9 C10 1.365(8)
C10 C11 1.359(7)
C11 C12 1.381(6)
C13 C14 1.383(5)
C13 C18 1.390(5)
C14 C15 1.395(5)
C15 C16 1.366(6)
C16 C17 1.364(6)
C17 C18 1.388(6)
C19 C24 1.385(6)
C19 C20 1.390(6)
C20 C21 1.384(6)
C21 C22 1.357(9)
C22 C23 1.365(9)
C23 C24 1.408(8)
C25 C30 1.361(6)
C25 C26 1.370(7)
C26 C27 1.386(8)
C27 C28 1.340(9)
C28 C29 1.340(10)
C29 C30 1.374(8)
C31 C36 1.376(6)
C31 C32 1.387(6)
C32 C33 1.378(7)
C33 C34 1.368(9)
C34 C35 1.394(9)
C35 C36 1.385(7)

loop_
_geom_torsion_atom_site_label_1
_geom_torsion_atom_site_label_2
_geom_torsion_atom_site_label_3
_geom_torsion_atom_site_label_4
_geom_torsion
C Rh1 P1 C7 106.6(2)
F1 Rh1 P1 C7 -69.34(16)
P2 Rh1 P1 C7 -118.8(3)
C Rh1 P1 C13 -19.6(2)
F1 Rh1 P1 C13 164.53(18)
P2 Rh1 P1 C13 115.1(3)
C Rh1 P1 C1 -138.6(2)
F1 Rh1 P1 C1 45.50(16)
P2 Rh1 P1 C1 -3.9(3)
C Rh1 P2 C31 -46.7(3)
F1 Rh1 P2 C31 129.4(2)
P1 Rh1 P2 C31 178(14)
C Rh1 P2 C25 73.2(2)
F1 Rh1 P2 C25 -110.72(17)
P1 Rh1 P2 C25 -61.6(3)
C Rh1 P2 C19 -168.9(2)
F1 Rh1 P2 C19 7.16(18)
P1 Rh1 P2 C19 56.3(4)
F3 F3' C F2 -95.3(5)
F3 F3' C Rh1 114.4(7)
F3' F3 C F2 89.4(5)
F3' F3 C Rh1 -116.5(7)
F1 Rh1 C F2 -96(2)
P1 Rh1 C F2 -172.4(6)
P2 Rh1 C F2 13.1(6)
F1 Rh1 C F3' 41(3)
P1 Rh1 C F3' -35.2(8)
P2 Rh1 C F3' 150.3(8)
F1 Rh1 C F3 120(2)
P1 Rh1 C F3 44.2(7)
P2 Rh1 C F3 -130.4(7)
C7 P1 C1 C2 166.8(3)
C13 P1 C1 C2 -84.8(4)
Rh1 P1 C1 C2 45.3(4)
C7 P1 C1 C6 -14.4(3)
C13 P1 C1 C6 94.0(3)
Rh1 P1 C1 C6 -135.9(3)
C6 C1 C2 C3 -2.6(7)
P1 C1 C2 C3 176.3(4)
C1 C2 C3 C4 2.5(8)
C2 C3 C4 C5 -0.5(8)
C3 C4 C5 C6 -1.4(7)
C4 C5 C6 C1 1.3(6)
C2 C1 C6 C5 0.7(6)
P1 C1 C6 C5 -178.1(3)
C13 P1 C7 C12 -14.2(4)
C1 P1 C7 C12 93.7(4)
Rh1 P1 C7 C12 -149.0(3)
C13 P1 C7 C8 169.0(3)
C1 P1 C7 C8 -83.1(3)
Rh1 P1 C7 C8 34.2(3)
C12 C7 C8 C9 -1.3(6)
P1 C7 C8 C9 175.7(3)
C7 C8 C9 C10 2.0(7)
C8 C9 C10 C11 -0.8(8)
C9 C10 C11 C12 -0.9(8)
C10 C11 C12 C7 1.6(7)
C8 C7 C12 C11 -0.5(6)
P1 C7 C12 C11 -177.3(3)
C7 P1 C13 C14 125.8(3)
C1 P1 C13 C14 17.7(4)
Rh1 P1 C13 C14 -103.6(3)
C7 P1 C13 C18 -55.0(4)
C1 P1 C13 C18 -163.1(3)
Rh1 P1 C13 C18 75.6(4)
C18 C13 C14 C15 0.6(6)
P1 C13 C14 C15 179.9(3)
C13 C14 C15 C16 0.7(7)
C14 C15 C16 C17 -1.9(7)
C15 C16 C17 C18 1.6(7)
C16 C17 C18 C13 -0.2(7)
C14 C13 C18 C17 -0.9(6)
P1 C13 C18 C17 179.9(3)
C31 P2 C19 C24 8.1(4)
C25 P2 C19 C24 -100.7(4)
Rh1 P2 C19 C24 135.7(4)
C31 P2 C19 C20 -174.7(4)
C25 P2 C19 C20 76.5(4)
Rh1 P2 C19 C20 -47.1(4)
C24 C19 C20 C21 1.4(7)
P2 C19 C20 C21 -175.8(4)
C19 C20 C21 C22 -0.8(8)
C20 C21 C22 C23 0.9(10)
C21 C22 C23 C24 -1.6(11)
C20 C19 C24 C23 -2.0(7)
P2 C19 C24 C23 175.1(4)
C22 C23 C24 C19 2.1(9)
C31 P2 C25 C30 107.0(4)
C19 P2 C25 C30 -144.9(4)
Rh1 P2 C25 C30 -18.5(4)
C31 P2 C25 C26 -74.7(5)
C19 P2 C25 C26 33.4(5)
Rh1 P2 C25 C26 159.8(4)
C30 C25 C26 C27 -0.7(9)
P2 C25 C26 C27 -179.1(5)
C25 C26 C27 C28 0.8(11)
C26 C27 C28 C29 -0.8(11)
C27 C28 C29 C30 0.8(12)
C26 C25 C30 C29 0.7(9)
P2 C25 C30 C29 179.1(5)
C28 C29 C30 C25 -0.7(12)
C25 P2 C31 C36 179.9(4)
C19 P2 C31 C36 73.2(4)
Rh1 P2 C31 C36 -55.9(5)
C25 P2 C31 C32 -3.5(5)
C19 P2 C31 C32 -110.2(4)
Rh1 P2 C31 C32 120.8(4)
C36 C31 C32 C33 0.3(8)
P2 C31 C32 C33 -176.3(5)
C31 C32 C33 C34 0.6(11)
C32 C33 C34 C35 -0.9(13)
C33 C34 C35 C36 0.4(13)
C32 C31 C36 C35 -0.8(9)
P2 C31 C36 C35 176.0(5)
C34 C35 C36 C31 0.5(11)
